data_4083909
loop_
_publ_author_name
'Chadwick, F. Mark'
'Cooper, Robert T.'
'Ashley, Andrew E.'
'Buffet, Jean-Charles'
'O&#x2019;Hare, Dermot M.'

_publ_section_title
;
 Early Transition Metal Permethylpentalene Complexes for the
 Polymerization of Ethylene
;
_journal_issue 14
_journal_name_full Organometallics
_journal_page_first 3775
_journal_paper_doi 10.1021/om5004754
_journal_volume 33
_journal_year 2014
_chemical_compound_source
;
synthesis as described
;
_chemical_formula_moiety ' C19 H23 Cl Zr '
_chemical_formula_sum 'C19 H23 Cl Zr'
_chemical_formula_weight 378.06
_chemical_name_systematic
; 
? 
;
_space_group_IT_number 14
_symmetry_cell_setting monoclinic
_symmetry_space_group_name_Hall '-P 2ybc'
_symmetry_space_group_name_H-M 'P 1 21/c 1'
_atom_sites_solution_hydrogens geom
_atom_sites_solution_primary direct
_cell_angle_alpha 90
_cell_angle_beta 108.8769(17)
_cell_angle_gamma 90
_cell_formula_units_Z 4
_cell_length_a 13.0988(4)
_cell_length_b 15.4055(6)
_cell_length_c 8.6435(3)
_cell_measurement_reflns_used 11770
_cell_measurement_temperature 150
_cell_measurement_theta_max 28
_cell_measurement_theta_min 5
_cell_volume 1650.39(10)
_computing_cell_refinement
; 
KappaCCD software 'DENZO' (Otwinowski & Minor, 1996) 
;
_computing_data_collection
; 
KappaCCD software 'Collect' (Nonius, 2000) 
;
_computing_data_reduction
; 
KappaCCD software 'DENZO' (Otwinowski & Minor, 1996) 
;
_computing_publication_material
; 
CRYSTALS (Watkin et al, 2001) 
;
_computing_structure_refinement
; 
CRYSTALS (Watkin et al, 2001) 
;
_computing_structure_solution 'SIR92 (Giacovazzo et al, 1992)'
_diffrn_ambient_temperature 150
_diffrn_measured_fraction_theta_full 0.990
_diffrn_measured_fraction_theta_max 0.990
_diffrn_measurement_device_type
; 
Nonius KappaCCD 
;
_diffrn_measurement_method \w
_diffrn_radiation_monochromator graphite
_diffrn_radiation_type 'Mo K\a'
_diffrn_radiation_wavelength 0.71073
_diffrn_reflns_av_R_equivalents 0.047
_diffrn_reflns_limit_h_max 16
_diffrn_reflns_limit_h_min -16
_diffrn_reflns_limit_k_max 19
_diffrn_reflns_limit_k_min -19
_diffrn_reflns_limit_l_max 11
_diffrn_reflns_limit_l_min -11
_diffrn_reflns_number 11770
_diffrn_reflns_theta_full 27.485
_diffrn_reflns_theta_max 27.485
_diffrn_reflns_theta_min 5.109
_diffrn_standards_decay_% 0.00
_diffrn_standards_interval_count 0
_diffrn_standards_interval_time 0
_diffrn_standards_number 0
_exptl_absorpt_coefficient_mu 0.819
_exptl_absorpt_correction_T_max 0.97
_exptl_absorpt_correction_T_min 0.82
_exptl_absorpt_correction_type multi-scan
_exptl_absorpt_process_details
; 
 Denzo/Scalepack (Otwinowski & Minor, 1996) 
;
_exptl_crystal_colour ' pale yellow '
_exptl_crystal_density_diffrn 1.521
_exptl_crystal_description ' plate '
_exptl_crystal_F_000 776
_exptl_crystal_size_max 0.24
_exptl_crystal_size_mid 0.24
_exptl_crystal_size_min 0.04
_exptl_crystal_thermal_history
; 
The material was crystallised at ambient temperature. A suitable crystal 
was cooled rapidly to 150K for single-crystal X-ray diffraction analysis. 
;
_refine_diff_density_max 0.55
_refine_diff_density_min -0.70
_refine_ls_extinction_method None
_refine_ls_goodness_of_fit_ref 1.1267
_refine_ls_hydrogen_treatment mixed
_refine_ls_matrix_type full
_refine_ls_number_parameters 262
_refine_ls_number_reflns 2534
_refine_ls_number_restraints 0
_refine_ls_R_factor_all 0.0550
_refine_ls_R_factor_gt 0.0303
_refine_ls_shift/su_max 0.031716
_refine_ls_structure_factor_coef F
_refine_ls_weighting_details
;
 Method, part 1, Chebychev polynomial, (Watkin, 1994, Prince, 1982) 
 [weight] = 1.0/[A~0~*T~0~(x)+A~1~*T~1~(x) ... +A~n-1~]*T~n-1~(x)] 
 where A~i~ are the Chebychev coefficients listed below and x= Fcalc/Fmax 
 Method = Robust Weighting (Prince, 1982) 
 W = [weight] * [1-(deltaF/6*sigmaF)^2^]^2^ 
 A~i~ are: 
 0.246 0.0518 0.0330 
;
_refine_ls_weighting_scheme calc
_refine_ls_wR_factor_all 0.0605
_refine_ls_wR_factor_gt 0.0324
_refine_ls_wR_factor_ref 0.0324
_reflns_limit_h_max 16
_reflns_limit_h_min -16
_reflns_limit_k_max 19
_reflns_limit_k_min 0
_reflns_limit_l_max 11
_reflns_limit_l_min 0
_reflns_number_gt 2534
_reflns_number_total 3716
_reflns_threshold_expression I>3.00u(I)
_cod_data_source_file om5004754_si_001.cif
_cod_data_source_block 1Zr
_cod_depositor_comments
;
The following automatic conversions were performed:

'_symmetry_cell_setting' value 'Monoclinic' changed to 'monoclinic'
according to
/usr/data/users/saulius/crontab/automatic-downloads/rss-feeds/ACS/lib/dictionaries/cif_core.dic
dictionary named 'cif_core.dic' version 2.4.2 from 2011-04-26.

Automatic conversion script
Id: cif_fix_values 2281 2013-09-26 08:29:07Z andrius 

 Adding full bibliography for 4083908--4083915.cif.
;
_cod_original_sg_symbol_H-M 'P 1 21/c 1 '
_cod_original_formula_sum ' C19 H23 Cl Zr '
_cod_database_code 4083909

loop_
_symmetry_equiv_pos_as_xyz
x,y,z
-x,-y,-z
-x,y+1/2,-z+1/2
x,-y+1/2,z+1/2

loop_
_atom_site_label
_atom_site_type_symbol
_atom_site_fract_x
_atom_site_fract_y
_atom_site_fract_z
_atom_site_U_iso_or_equiv
_atom_site_occupancy
_atom_site_adp_type
Zr1 Zr 0.28683(2) 0.054107(18) 0.23345(3) 0.0158 1.0000 Uani
Cl1 Cl 0.30894(6) 0.08003(5) 0.53376(9) 0.0247 1.0000 Uani
C1 C 0.2084(2) -0.0885(2) 0.2948(4) 0.0191 1.0000 Uani
C2 C 0.2791(3) -0.1162(2) 0.2103(4) 0.0209 1.0000 Uani
C3 C 0.2526(2) -0.07344(19) 0.0552(4) 0.0199 1.0000 Uani
C4 C 0.1604(2) -0.01938(19) 0.0383(3) 0.0178 1.0000 Uani
C5 C 0.1351(2) 0.06834(19) -0.0187(3) 0.0185 1.0000 Uani
C6 C 0.0886(2) 0.1097(2) 0.0898(4) 0.0200 1.0000 Uani
C7 C 0.0885(2) 0.0537(2) 0.2177(4) 0.0185 1.0000 Uani
C8 C 0.1345(2) -0.02784(19) 0.1903(4) 0.0177 1.0000 Uani
C9 C 0.2070(3) -0.1219(2) 0.4569(4) 0.0281 1.0000 Uani
C10 C 0.3675(3) -0.1826(2) 0.2703(5) 0.0280 1.0000 Uani
C11 C 0.3009(3) -0.0963(2) -0.0756(4) 0.0278 1.0000 Uani
C12 C 0.1356(3) 0.1066(2) -0.1785(4) 0.0275 1.0000 Uani
C13 C 0.0398(3) 0.1983(2) 0.0612(5) 0.0310 1.0000 Uani
C14 C 0.0412(3) 0.0741(2) 0.3506(4) 0.0272 1.0000 Uani
C15 C 0.3905(3) 0.1089(2) 0.0564(4) 0.0270 1.0000 Uani
C16 C 0.4623(2) 0.0552(2) 0.1744(4) 0.0255 1.0000 Uani
C17 C 0.4843(3) 0.0942(2) 0.3278(4) 0.0240 1.0000 Uani
C18 C 0.4275(3) 0.1744(2) 0.3051(4) 0.0264 1.0000 Uani
C19 C 0.3701(3) 0.1832(2) 0.1376(4) 0.0268 1.0000 Uani
H91 H 0.168(4) -0.174(4) 0.446(6) 0.062(15) 1.0000 Uiso
H92 H 0.172(4) -0.079(4) 0.512(7) 0.068(16) 1.0000 Uiso
H93 H 0.270(5) -0.135(4) 0.527(8) 0.09(2) 1.0000 Uiso
H101 H 0.349(3) -0.233(3) 0.210(5) 0.036(11) 1.0000 Uiso
H102 H 0.378(4) -0.196(3) 0.388(6) 0.059(14) 1.0000 Uiso
H103 H 0.440(3) -0.159(3) 0.264(5) 0.036(11) 1.0000 Uiso
H111 H 0.259(3) -0.143(3) -0.143(5) 0.034(10) 1.0000 Uiso
H112 H 0.376(3) -0.118(3) -0.031(5) 0.031(10) 1.0000 Uiso
H113 H 0.303(4) -0.048(3) -0.144(6) 0.051(13) 1.0000 Uiso
H121 H 0.064(3) 0.110(2) -0.257(5) 0.028(10) 1.0000 Uiso
H122 H 0.175(3) 0.072(3) -0.242(5) 0.044(12) 1.0000 Uiso
H123 H 0.168(3) 0.162(3) -0.169(5) 0.037(11) 1.0000 Uiso
H131 H -0.029(4) 0.196(3) -0.030(6) 0.067(15) 1.0000 Uiso
H132 H 0.091(5) 0.241(4) 0.047(7) 0.082(18) 1.0000 Uiso
H133 H 0.027(3) 0.223(3) 0.149(5) 0.042(12) 1.0000 Uiso
H141 H -0.036(5) 0.062(3) 0.323(7) 0.072(16) 1.0000 Uiso
H142 H 0.061(4) 0.128(4) 0.402(7) 0.071(16) 1.0000 Uiso
H143 H 0.067(4) 0.031(3) 0.444(6) 0.059(14) 1.0000 Uiso
H151 H 0.3597 0.0967 -0.0634 0.0340 1.0000 Uiso
H161 H 0.4924 -0.0014 0.1521 0.0325 1.0000 Uiso
H171 H 0.5315 0.0701 0.4344 0.0292 1.0000 Uiso
H181 H 0.4283 0.2171 0.3927 0.0325 1.0000 Uiso
H191 H 0.3229 0.2332 0.0851 0.0326 1.0000 Uiso

loop_
_atom_site_aniso_label
_atom_site_aniso_U_11
_atom_site_aniso_U_22
_atom_site_aniso_U_33
_atom_site_aniso_U_23
_atom_site_aniso_U_13
_atom_site_aniso_U_12
Zr1 0.01721(14) 0.01564(13) 0.01522(13) -0.00006(12) 0.00612(10) -0.00171(13)
Cl1 0.0281(4) 0.0291(4) 0.0170(3) -0.0044(3) 0.0076(3) -0.0046(3)
C1 0.0224(15) 0.0179(13) 0.0167(15) -0.0006(11) 0.0060(13) -0.0048(12)
C2 0.0189(14) 0.0206(14) 0.0212(16) -0.0053(12) 0.0038(13) -0.0037(12)
C3 0.0211(14) 0.0195(15) 0.0198(14) -0.0046(11) 0.0074(12) -0.0011(11)
C4 0.0205(14) 0.0182(14) 0.0141(14) -0.0027(11) 0.0047(12) -0.0040(12)
C5 0.0200(14) 0.0220(16) 0.0117(13) 0.0034(11) 0.0027(11) -0.0017(11)
C6 0.0151(14) 0.0213(14) 0.0212(15) -0.0007(12) 0.0027(12) -0.0016(11)
C7 0.0185(13) 0.0190(13) 0.0201(14) -0.0037(13) 0.0091(11) -0.0035(12)
C8 0.0161(14) 0.0199(14) 0.0173(14) -0.0021(11) 0.0056(11) -0.0049(11)
C9 0.033(2) 0.0273(18) 0.0236(17) 0.0064(14) 0.0084(16) -0.0060(15)
C10 0.0273(18) 0.0181(16) 0.035(2) -0.0014(14) 0.0052(15) 0.0034(13)
C11 0.0294(18) 0.0309(19) 0.0274(18) -0.0067(15) 0.0152(15) 0.0006(15)
C12 0.0292(19) 0.0334(19) 0.0183(16) 0.0079(14) 0.0054(15) -0.0037(15)
C13 0.034(2) 0.0225(17) 0.035(2) -0.0010(15) 0.0082(17) 0.0052(15)
C14 0.0292(18) 0.0297(19) 0.0280(17) -0.0060(14) 0.0167(15) -0.0019(14)
C15 0.0232(16) 0.0343(18) 0.0274(17) 0.0016(14) 0.0138(14) -0.0076(14)
C16 0.0203(14) 0.0259(15) 0.0352(17) -0.0006(15) 0.0156(13) -0.0020(13)
C17 0.0192(15) 0.0249(16) 0.0289(17) 0.0047(13) 0.0093(13) -0.0064(12)
C18 0.0256(16) 0.0216(16) 0.0341(18) -0.0040(14) 0.0128(14) -0.0088(13)
C19 0.0245(16) 0.0224(16) 0.0347(18) 0.0082(14) 0.0110(14) -0.0031(13)

loop_
_atom_type_symbol
_atom_type_scat_dispersion_real
_atom_type_scat_dispersion_imag
_atom_type_scat_Cromer_Mann_a1
_atom_type_scat_Cromer_Mann_b1
_atom_type_scat_Cromer_Mann_a2
_atom_type_scat_Cromer_Mann_b2
_atom_type_scat_Cromer_Mann_a3
_atom_type_scat_Cromer_Mann_b3
_atom_type_scat_Cromer_Mann_a4
_atom_type_scat_Cromer_Mann_b4
_atom_type_scat_Cromer_Mann_c
_atom_type_scat_source
'C   ' 0.0033 0.0016 2.3100 20.8439 1.0200 10.2075 1.5886 0.5687 0.8650 51.6512 0.2156 International_Tables_Vol_IV_Table_2.2B
'H   ' 0.0000 0.0000 0.4930 10.5109 0.3229 26.1257 0.1402 3.1424 0.0408 57.7998 0.0030 International_Tables_Vol_IV_Table_2.2B
'Cl  ' 0.1484 0.1585 11.4604 0.0104 7.1964 1.1662 6.2556 18.5194 1.6455 47.7784 -9.5574 International_Tables_Vol_IV_Table_2.2B
'Zr  ' -2.9673 0.5597 17.8765 1.2762 10.9480 11.9160 5.4173 0.1176 3.6572 87.6627 2.0693 International_Tables_Vol_IV_Table_2.2B

loop_
_geom_angle_atom_site_label_1
_geom_angle_atom_site_label_2
_geom_angle_atom_site_label_3
_geom_angle
_geom_angle_publ_flag
Cl1 Zr1 C1 81.03(7) yes
Cl1 Zr1 C2 102.87(7) yes
C1 Zr1 C2 31.71(10) yes
Cl1 Zr1 C3 134.78(7) yes
C1 Zr1 C3 55.64(9) yes
C2 Zr1 C3 32.50(10) yes
Cl1 Zr1 C4 131.00(8) yes
C1 Zr1 C4 58.30(10) yes
C2 Zr1 C4 55.96(10) yes
C3 Zr1 C4 35.26(10) yes
Cl1 Zr1 C5 133.44(7) yes
C1 Zr1 C5 89.81(10) yes
C2 Zr1 C5 91.22(10) yes
C3 Zr1 C5 65.11(10) yes
C4 Zr1 C5 35.48(10) yes
Cl1 Zr1 C6 101.50(7) yes
C1 Zr1 C6 88.62(10) yes
C2 Zr1 C6 106.29(9) yes
C3 Zr1 C6 90.70(10) yes
C4 Zr1 C6 55.63(10) yes
Cl1 Zr1 C7 80.41(7) yes
C1 Zr1 C7 62.53(10) yes
C2 Zr1 C7 88.86(10) yes
C3 Zr1 C7 89.34(10) yes
C4 Zr1 C7 58.01(10) yes
Cl1 Zr1 C8 93.34(8) yes
C1 Zr1 C8 33.94(10) yes
C2 Zr1 C8 55.04(10) yes
C3 Zr1 C8 58.78(10) yes
C4 Zr1 C8 37.66(10) yes
Cl1 Zr1 C15 131.73(8) yes
C1 Zr1 C15 138.87(11) yes
C2 Zr1 C15 107.80(11) yes
C3 Zr1 C15 84.90(11) yes
C4 Zr1 C15 97.18(11) yes
Cl1 Zr1 C16 113.34(8) yes
C1 Zr1 C16 120.29(11) yes
C2 Zr1 C16 90.37(11) yes
C3 Zr1 C16 82.57(11) yes
C4 Zr1 C16 110.56(11) yes
Cl1 Zr1 C17 82.28(8) yes
C1 Zr1 C17 125.65(10) yes
C2 Zr1 C17 106.21(10) yes
C3 Zr1 C17 111.09(10) yes
C4 Zr1 C17 142.57(11) yes
Cl1 Zr1 C18 78.66(8) yes
C1 Zr1 C18 152.23(11) yes
C2 Zr1 C18 138.77(10) yes
C3 Zr1 C18 135.13(10) yes
C4 Zr1 C18 148.02(11) yes
Cl1 Zr1 C19 106.93(8) yes
C1 Zr1 C19 171.31(10) yes
C2 Zr1 C19 140.19(11) yes
C3 Zr1 C19 115.78(11) yes
C4 Zr1 C19 116.11(11) yes
C5 Zr1 C6 32.31(10) yes
C5 Zr1 C7 55.41(9) yes
C6 Zr1 C7 31.31(9) yes
C5 Zr1 C8 59.22(10) yes
C6 Zr1 C8 55.07(10) yes
C7 Zr1 C8 34.16(10) yes
C5 Zr1 C15 82.50(10) yes
C6 Zr1 C15 104.46(11) yes
C7 Zr1 C15 135.42(11) yes
C8 Zr1 C15 134.82(11) yes
C5 Zr1 C16 110.66(10) yes
C6 Zr1 C16 136.89(10) yes
C7 Zr1 C16 166.02(10) yes
C8 Zr1 C16 141.09(11) yes
C15 Zr1 C16 32.71(11) yes
C5 Zr1 C17 136.09(10) yes
C6 Zr1 C17 145.48(10) yes
C7 Zr1 C17 159.22(10) yes
C8 Zr1 C17 159.44(11) yes
C15 Zr1 C17 53.98(11) yes
C5 Zr1 C18 117.94(11) yes
C6 Zr1 C18 113.82(10) yes
C7 Zr1 C18 131.13(10) yes
C8 Zr1 C18 165.10(11) yes
C15 Zr1 C18 53.74(11) yes
C5 Zr1 C19 87.11(10) yes
C6 Zr1 C19 93.07(10) yes
C7 Zr1 C19 121.46(10) yes
C8 Zr1 C19 145.60(11) yes
C15 Zr1 C19 32.59(11) yes
C16 Zr1 C17 32.25(11) yes
C16 Zr1 C18 53.57(11) yes
C17 Zr1 C18 32.60(10) yes
C16 Zr1 C19 53.77(11) yes
C17 Zr1 C19 53.76(11) yes
C18 Zr1 C19 32.14(11) yes
Zr1 C1 C2 77.14(17) yes
Zr1 C1 C8 62.82(15) yes
C2 C1 C8 106.9(3) yes
Zr1 C1 C9 128.1(2) yes
C2 C1 C9 125.9(3) yes
C8 C1 C9 127.1(3) yes
Zr1 C2 C1 71.15(17) yes
Zr1 C2 C3 66.70(16) yes
C1 C2 C3 110.1(3) yes
Zr1 C2 C10 130.1(2) yes
C1 C2 C10 125.7(3) yes
C3 C2 C10 124.1(3) yes
Zr1 C3 C2 80.81(17) yes
Zr1 C3 C4 64.85(15) yes
C2 C3 C4 107.7(3) yes
Zr1 C3 C11 128.7(2) yes
C2 C3 C11 124.2(3) yes
C4 C3 C11 127.1(3) yes
Zr1 C4 C3 79.88(17) yes
Zr1 C4 C5 79.40(16) yes
C3 C4 C5 132.2(3) yes
Zr1 C4 C8 72.54(16) yes
C3 C4 C8 106.7(3) yes
C5 C4 C8 107.2(2) yes
Zr1 C5 C4 65.12(15) yes
Zr1 C5 C6 81.38(17) yes
C4 C5 C6 107.1(2) yes
Zr1 C5 C12 127.7(2) yes
C4 C5 C12 127.8(3) yes
C6 C5 C12 124.0(3) yes
Zr1 C6 C5 66.31(16) yes
Zr1 C6 C7 71.39(17) yes
C5 C6 C7 110.8(3) yes
Zr1 C6 C13 132.8(2) yes
C5 C6 C13 123.5(3) yes
C7 C6 C13 125.6(3) yes
Zr1 C7 C6 77.30(17) yes
Zr1 C7 C8 62.64(15) yes
C6 C7 C8 107.3(2) yes
Zr1 C7 C14 128.4(2) yes
C6 C7 C14 125.4(3) yes
C8 C7 C14 127.1(3) yes
Zr1 C8 C1 83.24(17) yes
Zr1 C8 C4 69.79(15) yes
C1 C8 C4 108.6(2) yes
Zr1 C8 C7 83.20(17) yes
C1 C8 C7 134.0(3) yes
C4 C8 C7 107.4(3) yes
C1 C9 H91 112(3) no
C1 C9 H92 111(3) no
H91 C9 H92 106(4) no
C1 C9 H93 116(4) no
H91 C9 H93 104(5) no
H92 C9 H93 108(5) no
C2 C10 H101 110(2) no
C2 C10 H102 109(3) no
H101 C10 H102 109(4) no
C2 C10 H103 111(2) no
H101 C10 H103 110(3) no
H102 C10 H103 108(3) no
C3 C11 H111 109(2) no
C3 C11 H112 113(2) no
H111 C11 H112 106(3) no
C3 C11 H113 112(3) no
H111 C11 H113 109(3) no
H112 C11 H113 106(3) no
C5 C12 H121 112(2) no
C5 C12 H122 117(2) no
H121 C12 H122 101(3) no
C5 C12 H123 114(2) no
H121 C12 H123 109(3) no
H122 C12 H123 103(3) no
C6 C13 H131 109(3) no
C6 C13 H132 112(3) no
H131 C13 H132 115(4) no
C6 C13 H133 115(3) no
H131 C13 H133 108(4) no
H132 C13 H133 98(4) no
C7 C14 H141 115(3) no
C7 C14 H142 116(3) no
H141 C14 H142 113(4) no
C7 C14 H143 111(3) no
H141 C14 H143 97(4) no
H142 C14 H143 103(4) no
Zr1 C15 C16 74.08(18) yes
Zr1 C15 C19 74.98(18) yes
C16 C15 C19 107.8(3) yes
Zr1 C15 H151 116.906 no
C16 C15 H151 126.115 no
C19 C15 H151 126.115 no
Zr1 C16 C15 73.21(18) yes
Zr1 C16 C17 74.42(18) yes
C15 C16 C17 108.5(3) yes
Zr1 C16 H161 118.502 no
C15 C16 H161 125.736 no
C17 C16 H161 125.736 no
Zr1 C17 C16 73.33(18) yes
Zr1 C17 C18 74.49(18) yes
C16 C17 C18 107.7(3) yes
Zr1 C17 H171 118.031 no
C16 C17 H171 126.136 no
C18 C17 H171 126.136 no
Zr1 C18 C17 72.91(17) yes
Zr1 C18 C19 73.42(18) yes
C17 C18 C19 107.9(3) yes
Zr1 C18 H181 119.469 no
C17 C18 H181 126.060 no
C19 C18 H181 126.060 no
Zr1 C19 C15 72.44(18) yes
Zr1 C19 C18 74.44(18) yes
C15 C19 C18 108.1(3) yes
Zr1 C19 H191 119.034 no
C15 C19 H191 125.963 no
C18 C19 H191 125.963 no

loop_
_geom_bond_atom_site_label_1
_geom_bond_atom_site_label_2
_geom_bond_distance
_geom_bond_publ_flag
Zr1 Cl1 2.5484(8) yes
Zr1 C1 2.553(3) yes
Zr1 C2 2.630(3) yes
Zr1 C3 2.447(3) yes
Zr1 C4 2.250(3) yes
Zr1 C5 2.438(3) yes
Zr1 C6 2.632(3) yes
Zr1 C7 2.557(3) yes
Zr1 C8 2.287(3) yes
Zr1 C15 2.500(3) yes
Zr1 C16 2.511(3) yes
Zr1 C17 2.525(3) yes
Zr1 C18 2.545(3) yes
Zr1 C19 2.532(3) yes
C1 C2 1.418(4) yes
C1 C8 1.435(4) yes
C1 C9 1.498(4) yes
C2 C3 1.431(4) yes
C2 C10 1.506(4) yes
C3 C4 1.435(4) yes
C3 C11 1.505(4) yes
C4 C5 1.440(4) yes
C4 C8 1.465(4) yes
C5 C6 1.423(4) yes
C5 C12 1.504(4) yes
C6 C7 1.402(4) yes
C6 C13 1.494(4) yes
C7 C8 1.446(4) yes
C7 C14 1.504(4) yes
C9 H91 0.93(5) no
C9 H92 1.01(6) no
C9 H93 0.88(7) no
C10 H101 0.92(4) no
C10 H102 1.01(5) no
C10 H103 1.03(4) no
C11 H111 0.97(4) no
C11 H112 1.00(4) no
C11 H113 0.96(5) no
C12 H121 0.96(4) no
C12 H122 1.01(5) no
C12 H123 0.95(4) no
C13 H131 0.99(5) no
C13 H132 0.97(6) no
C13 H133 0.92(5) no
C14 H141 0.98(6) no
C14 H142 0.93(6) no
C14 H143 1.01(5) no
C15 C16 1.411(5) yes
C15 C19 1.412(5) yes
C15 H151 1.000 no
C16 C17 1.399(5) yes
C16 H161 1.000 no
C17 C18 1.423(5) yes
C17 H171 1.000 no
C18 C19 1.405(5) yes
C18 H181 1.000 no
C19 H191 1.000 no
